data_4300934
loop_
_publ_author_name
'Monga, Vishakha'
'Patrick, Brian O.'
'Orvig, Chris'

_publ_section_title
;
 Group 13 and Lanthanide Complexes with Mixed O,S Anionic Ligands Derived
 from Maltol
;
_journal_coden_ASTM INOCAJ
_journal_issue 8
_journal_name_full 'Inorganic Chemistry'
_journal_page_first 2666
_journal_page_last 2677
_journal_paper_doi 10.1021/ic048693y
_journal_volume 44
_journal_year 2005
_chemical_formula_sum 'C18 H15 Ga O6 S3'
_chemical_formula_weight 493.20
_space_group_IT_number 2
_symmetry_cell_setting triclinic
_symmetry_space_group_name_Hall '-P 1'
_symmetry_space_group_name_H-M 'P -1'
_atom_sites_solution_hydrogens geom
_atom_sites_solution_primary direct
_atom_sites_solution_secondary difmap
_audit_creation_method SHELXL-97
_cell_angle_alpha 85.036(3)
_cell_angle_beta 83.127(3)
_cell_angle_gamma 81.564(3)
_cell_formula_units_Z 4
_cell_length_a 8.4962(7)
_cell_length_b 12.8539(8)
_cell_length_c 17.9590(10)
_cell_measurement_reflns_used 5035
_cell_measurement_temperature 173(2)
_cell_measurement_theta_max 25.00
_cell_measurement_theta_min 2.58
_cell_volume 1921.4(2)
_computing_structure_refinement 'SHELXL-97 (Sheldrick, 1997)'
_diffrn_ambient_temperature 173(2)
_diffrn_measured_fraction_theta_full 0.981
_diffrn_measured_fraction_theta_max 0.981
_diffrn_measurement_device_type 'Bruker X8 APEX'
_diffrn_measurement_method 'area detector'
_diffrn_radiation_monochromator graphite
_diffrn_radiation_source 'fine-focus sealed tube'
_diffrn_radiation_type MoK\a
_diffrn_radiation_wavelength 0.71073
_diffrn_reflns_av_R_equivalents 0.0352
_diffrn_reflns_av_sigmaI/netI 0.0325
_diffrn_reflns_limit_h_max 10
_diffrn_reflns_limit_h_min -10
_diffrn_reflns_limit_k_max 15
_diffrn_reflns_limit_k_min -15
_diffrn_reflns_limit_l_max 21
_diffrn_reflns_limit_l_min -21
_diffrn_reflns_number 32242
_diffrn_reflns_theta_full 25.11
_diffrn_reflns_theta_max 25.11
_diffrn_reflns_theta_min 1.14
_exptl_absorpt_coefficient_mu 1.792
_exptl_absorpt_correction_T_max 0.836
_exptl_absorpt_correction_T_min 0.727
_exptl_absorpt_correction_type multi-scan
_exptl_crystal_colour yellow
_exptl_crystal_density_diffrn 1.705
_exptl_crystal_density_method 'not measured'
_exptl_crystal_description chip
_exptl_crystal_F_000 1000
_exptl_crystal_size_max 0.20
_exptl_crystal_size_mid 0.10
_exptl_crystal_size_min 0.10
_refine_diff_density_max 0.569
_refine_diff_density_min -0.371
_refine_diff_density_rms 0.075
_refine_ls_extinction_method none
_refine_ls_goodness_of_fit_ref 1.111
_refine_ls_hydrogen_treatment mixed
_refine_ls_matrix_type full
_refine_ls_number_parameters 511
_refine_ls_number_reflns 6725
_refine_ls_number_restraints 0
_refine_ls_restrained_S_all 1.111
_refine_ls_R_factor_all 0.0533
_refine_ls_R_factor_gt 0.0382
_refine_ls_shift/su_max 0.010
_refine_ls_shift/su_mean 0.004
_refine_ls_structure_factor_coef Fsqd
_refine_ls_weighting_details 'calc w=1/[\s^2^(Fo^2^)+(0.0357P)^2^+3.2101P] where P=(Fo^2^+2Fc^2^)/3'
_refine_ls_weighting_scheme calc
_refine_ls_wR_factor_gt 0.0911
_refine_ls_wR_factor_ref 0.0974
_reflns_number_gt 5433
_reflns_number_total 6725
_reflns_threshold_expression >2sigma(I)
_cod_data_source_file ic048693ysi20050204_055133.cif
_cod_data_source_block co294
_cod_database_code 4300934

loop_
_symmetry_equiv_pos_as_xyz
'x, y, z'
'-x, -y, -z'

loop_
_atom_site_label
_atom_site_type_symbol
_atom_site_fract_x
_atom_site_fract_y
_atom_site_fract_z
_atom_site_U_iso_or_equiv
_atom_site_adp_type
_atom_site_occupancy
_atom_site_symmetry_multiplicity
_atom_site_calc_flag
_atom_site_refinement_flags
_atom_site_disorder_assembly
_atom_site_disorder_group
C1 C 0.4049(5) 0.1865(3) 1.2905(2) 0.0359(9) Uani 1 1 d . . .
C2 C 0.4778(4) 0.2790(3) 1.2609(2) 0.0332(9) Uani 1 1 d . . .
C3 C 0.5600(5) 0.3264(3) 1.3060(2) 0.0398(10) Uani 1 1 d . . .
C4 C 0.4980(6) 0.2086(4) 1.4083(3) 0.0563(13) Uani 1 1 d . . .
H4 H 0.5044 0.1859 1.4598 0.068 Uiso 1 1 calc R . .
C5 C 0.4179(6) 0.1560(4) 1.3670(2) 0.0480(11) Uani 1 1 d . . .
H5 H 0.3694 0.0974 1.3899 0.058 Uiso 1 1 calc R . .
C6 C 0.6481(5) 0.4152(3) 1.2815(2) 0.0447(10) Uani 1 1 d . . .
H6A H 0.5878 0.4799 1.3012 0.067 Uiso 1 1 calc R . .
H6B H 0.6623 0.4233 1.2264 0.067 Uiso 1 1 calc R . .
H6C H 0.7531 0.4020 1.3005 0.067 Uiso 1 1 calc R . .
C7 C 0.3338(5) 0.1439(3) 0.9904(2) 0.0332(9) Uani 1 1 d . . .
C8 C 0.4907(4) 0.1539(3) 1.0092(2) 0.0305(8) Uani 1 1 d . . .
C9 C 0.6220(5) 0.1164(3) 0.9612(2) 0.0341(9) Uani 1 1 d . . .
C10 C 0.4571(5) 0.0716(3) 0.8762(2) 0.0382(10) Uani 1 1 d . . .
H10 H 0.4468 0.0469 0.8289 0.046 Uiso 1 1 calc R . .
C11 C 0.3255(5) 0.1020(3) 0.9209(2) 0.0362(9) Uani 1 1 d . . .
H11 H 0.2240 0.0956 0.9061 0.043 Uiso 1 1 calc R . .
C12 C 0.7928(4) 0.1154(3) 0.9737(2) 0.0354(9) Uani 1 1 d . . .
H12A H 0.8539 0.0470 0.9618 0.053 Uiso 1 1 calc R . .
H12B H 0.7991 0.1271 1.0264 0.053 Uiso 1 1 calc R . .
H12C H 0.8376 0.1714 0.9411 0.053 Uiso 1 1 calc R . .
C13 C 0.0740(4) 0.4644(3) 1.1448(2) 0.0309(9) Uani 1 1 d . . .
C14 C 0.1912(4) 0.4718(3) 1.0807(2) 0.0285(8) Uani 1 1 d . . .
C15 C 0.1803(4) 0.5628(3) 1.0340(2) 0.0311(9) Uani 1 1 d . . .
C16 C -0.0416(5) 0.6395(3) 1.1107(3) 0.0456(11) Uani 1 1 d . . .
H16 H -0.1192 0.6991 1.1208 0.055 Uiso 1 1 calc R . .
C17 C -0.0421(5) 0.5544(3) 1.1584(2) 0.0377(10) Uani 1 1 d . . .
H17 H -0.1193 0.5537 1.2012 0.045 Uiso 1 1 calc R . .
C18 C 0.2850(5) 0.5833(3) 0.9638(2) 0.0395(10) Uani 1 1 d . . .
H18A H 0.2320 0.5707 0.9205 0.059 Uiso 1 1 calc R . .
H18B H 0.3865 0.5361 0.9645 0.059 Uiso 1 1 calc R . .
H18C H 0.3057 0.6567 0.9600 0.059 Uiso 1 1 calc R . .
C19 C 0.6242(5) 0.1872(3) 0.7014(2) 0.0389(10) Uani 1 1 d . . .
C20 C 0.5194(4) 0.2573(3) 0.7505(2) 0.0306(9) Uani 1 1 d . . .
C21 C 0.5836(4) 0.2994(3) 0.8062(2) 0.0351(9) Uani 1 1 d . . .
C22 C 0.8397(5) 0.2095(4) 0.7705(3) 0.0491(11) Uani 1 1 d . . .
H22 H 0.9496 0.1934 0.7782 0.059 Uiso 1 1 calc R . .
C23 C 0.7867(5) 0.1659(4) 0.7143(3) 0.0459(11) Uani 1 1 d . . .
H23 H 0.8594 0.1205 0.6832 0.055 Uiso 1 1 calc R . .
C24 C 0.4984(5) 0.3716(3) 0.8601(2) 0.0376(9) Uani 1 1 d . . .
H24A H 0.3839 0.3816 0.8542 0.056 Uiso 1 1 calc R . .
H24B H 0.5391 0.4396 0.8512 0.056 Uiso 1 1 calc R . .
H24C H 0.5149 0.3422 0.9112 0.056 Uiso 1 1 calc R . .
C25 C 0.2102(5) 0.4559(3) 0.5765(2) 0.0406(10) Uani 1 1 d . . .
C26 C 0.0787(5) 0.4252(3) 0.6273(2) 0.0368(10) Uani 1 1 d . . .
C27 C -0.0661(5) 0.4916(3) 0.6319(3) 0.0433(11) Uani 1 1 d . . .
C28 C 0.0388(8) 0.6149(4) 0.5448(3) 0.0594(14) Uani 1 1 d . . .
H28 H 0.0231 0.6806 0.5163 0.071 Uiso 1 1 calc R . .
C29 C 0.1856(7) 0.5554(4) 0.5361(3) 0.0533(13) Uani 1 1 d . . .
H29 H 0.2703 0.5805 0.5034 0.064 Uiso 1 1 calc R . .
C30 C -0.2136(5) 0.4682(4) 0.6765(3) 0.0573(13) Uani 1 1 d . . .
H30A H -0.2453 0.5196 0.7147 0.086 Uiso 1 1 calc R . .
H30B H -0.1960 0.3971 0.7012 0.086 Uiso 1 1 calc R . .
H30C H -0.2986 0.4721 0.6436 0.086 Uiso 1 1 calc R . .
C31 C 0.1641(5) 0.0377(3) 0.6054(2) 0.0387(10) Uani 1 1 d . . .
C32 C 0.1726(4) 0.0333(3) 0.6851(2) 0.0325(9) Uani 1 1 d . . .
C33 C 0.1513(5) -0.0594(3) 0.7275(3) 0.0405(10) Uani 1 1 d . . .
C34 C 0.1036(8) -0.1395(4) 0.6226(3) 0.0771(18) Uani 1 1 d . . .
H34 H 0.0759 -0.1991 0.6020 0.092 Uiso 1 1 calc R . .
C35 C 0.1275(7) -0.0542(4) 0.5767(3) 0.0625(15) Uani 1 1 d . . .
H35 H 0.1199 -0.0554 0.5244 0.075 Uiso 1 1 calc R . .
C36 C 0.1586(6) -0.0798(4) 0.8082(3) 0.0517(12) Uani 1 1 d . . .
H36A H 0.1063 -0.1418 0.8261 0.078 Uiso 1 1 calc R . .
H36B H 0.1037 -0.0185 0.8342 0.078 Uiso 1 1 calc R . .
H36C H 0.2707 -0.0929 0.8186 0.078 Uiso 1 1 calc R . .
O1 O 0.4694(3) 0.3174(2) 1.19058(15) 0.0369(6) Uani 1 1 d . . .
O2 O 0.5694(4) 0.2922(2) 1.37932(16) 0.0509(8) Uani 1 1 d . . .
O3 O 0.5108(3) 0.19642(19) 1.06941(14) 0.0306(6) Uani 1 1 d . . .
O4 O 0.6057(3) 0.0744(2) 0.89558(14) 0.0354(6) Uani 1 1 d . . .
O5 O 0.3075(3) 0.39443(19) 1.06527(14) 0.0324(6) Uani 1 1 d . . .
O6 O 0.0631(3) 0.6449(2) 1.04906(17) 0.0419(7) Uani 1 1 d . . .
O7 O 0.3654(3) 0.28067(19) 0.74338(14) 0.0310(6) Uani 1 1 d . . .
O8 O 0.7435(3) 0.2743(2) 0.81572(16) 0.0442(7) Uani 1 1 d . . .
O9 O 0.0896(3) 0.3348(2) 0.66839(15) 0.0371(6) Uani 1 1 d . . .
O10 O -0.0822(4) 0.5860(2) 0.5906(2) 0.0564(9) Uani 1 1 d . . .
O11 O 0.1985(3) 0.11657(19) 0.71812(14) 0.0330(6) Uani 1 1 d . . .
O12 O 0.1168(4) -0.1443(2) 0.6956(2) 0.0571(9) Uani 1 1 d . . .
S1 S 0.31392(13) 0.12242(8) 1.23381(6) 0.0415(3) Uani 1 1 d . . .
S2 S 0.17209(12) 0.17915(8) 1.05227(6) 0.0381(2) Uani 1 1 d . . .
S3 S 0.07860(12) 0.35029(8) 1.20027(6) 0.0403(3) Uani 1 1 d . . .
S4 S 0.55103(13) 0.13404(9) 0.63240(7) 0.0474(3) Uani 1 1 d . . .
S5 S 0.38425(14) 0.37353(9) 0.56774(7) 0.0480(3) Uani 1 1 d . . .
S6 S 0.19506(14) 0.14899(9) 0.55230(6) 0.0445(3) Uani 1 1 d . . .
Ga1 Ga 0.32483(5) 0.26485(3) 1.13154(2) 0.02999(12) Uani 1 1 d . . .
Ga2 Ga 0.28459(5) 0.23376(3) 0.65656(2) 0.03017(12) Uani 1 1 d . . .

loop_
_atom_site_aniso_label
_atom_site_aniso_U_11
_atom_site_aniso_U_22
_atom_site_aniso_U_33
_atom_site_aniso_U_23
_atom_site_aniso_U_13
_atom_site_aniso_U_12
C1 0.034(2) 0.034(2) 0.035(2) -0.0013(18) 0.0007(17) 0.0059(17)
C2 0.027(2) 0.036(2) 0.034(2) -0.0039(18) -0.0029(17) 0.0057(17)
C3 0.035(2) 0.042(2) 0.040(2) -0.011(2) 0.0036(19) 0.0016(19)
C4 0.075(3) 0.060(3) 0.035(2) 0.000(2) -0.003(2) -0.014(3)
C5 0.061(3) 0.040(2) 0.040(3) 0.001(2) 0.003(2) -0.009(2)
C6 0.044(3) 0.046(3) 0.046(3) -0.011(2) -0.008(2) -0.007(2)
C7 0.035(2) 0.027(2) 0.038(2) 0.0038(17) -0.0110(18) -0.0054(17)
C8 0.030(2) 0.029(2) 0.034(2) 0.0025(17) -0.0081(17) -0.0044(16)
C9 0.038(2) 0.030(2) 0.033(2) 0.0030(17) -0.0077(18) -0.0048(17)
C10 0.051(3) 0.036(2) 0.031(2) 0.0020(18) -0.015(2) -0.011(2)
C11 0.038(2) 0.034(2) 0.040(2) 0.0035(18) -0.0166(19) -0.0080(18)
C12 0.031(2) 0.038(2) 0.038(2) -0.0009(18) -0.0033(17) -0.0063(18)
C13 0.0227(19) 0.029(2) 0.043(2) -0.0067(17) -0.0077(17) -0.0051(16)
C14 0.0256(19) 0.027(2) 0.036(2) -0.0028(16) -0.0100(16) -0.0066(16)
C15 0.028(2) 0.0233(19) 0.045(2) -0.0039(17) -0.0131(17) -0.0053(16)
C16 0.026(2) 0.029(2) 0.081(3) -0.004(2) -0.006(2) 0.0006(17)
C17 0.025(2) 0.031(2) 0.058(3) -0.007(2) -0.0037(18) -0.0037(17)
C18 0.045(2) 0.034(2) 0.041(2) 0.0055(18) -0.0135(19) -0.0097(19)
C19 0.030(2) 0.038(2) 0.046(2) 0.0078(19) -0.0025(18) -0.0032(18)
C20 0.028(2) 0.029(2) 0.035(2) 0.0047(17) -0.0058(17) -0.0077(16)
C21 0.026(2) 0.039(2) 0.040(2) 0.0051(19) -0.0076(17) -0.0065(17)
C22 0.025(2) 0.060(3) 0.061(3) -0.003(2) -0.008(2) 0.002(2)
C23 0.028(2) 0.051(3) 0.055(3) -0.007(2) -0.002(2) 0.007(2)
C24 0.034(2) 0.040(2) 0.040(2) -0.0025(19) -0.0091(18) -0.0069(18)
C25 0.055(3) 0.038(2) 0.035(2) -0.0046(19) -0.018(2) -0.014(2)
C26 0.043(2) 0.028(2) 0.044(2) -0.0091(19) -0.026(2) -0.0005(18)
C27 0.053(3) 0.024(2) 0.057(3) -0.009(2) -0.028(2) 0.0029(19)
C28 0.094(4) 0.032(3) 0.059(3) 0.002(2) -0.043(3) -0.004(3)
C29 0.079(4) 0.040(3) 0.048(3) 0.003(2) -0.027(3) -0.021(3)
C30 0.040(3) 0.051(3) 0.081(4) -0.014(3) -0.020(2) 0.011(2)
C31 0.033(2) 0.035(2) 0.049(3) -0.011(2) -0.0142(19) 0.0037(18)
C32 0.0210(19) 0.029(2) 0.047(2) -0.0080(18) -0.0066(17) 0.0024(16)
C33 0.033(2) 0.033(2) 0.058(3) -0.010(2) -0.009(2) -0.0025(18)
C34 0.119(5) 0.039(3) 0.085(4) -0.012(3) -0.051(4) -0.014(3)
C35 0.085(4) 0.046(3) 0.063(3) -0.019(3) -0.038(3) 0.001(3)
C36 0.058(3) 0.045(3) 0.052(3) 0.001(2) 0.000(2) -0.018(2)
O1 0.0381(15) 0.0377(15) 0.0359(16) -0.0001(13) -0.0081(12) -0.0071(12)
O2 0.061(2) 0.055(2) 0.0379(17) -0.0064(15) -0.0064(15) -0.0108(16)
O3 0.0253(13) 0.0289(14) 0.0377(15) -0.0021(12) -0.0090(11) 0.0005(11)
O4 0.0401(16) 0.0349(15) 0.0317(15) -0.0016(12) -0.0050(12) -0.0066(12)
O5 0.0277(14) 0.0274(14) 0.0381(15) 0.0021(12) -0.0010(11) 0.0045(11)
O6 0.0329(15) 0.0255(14) 0.066(2) 0.0065(13) -0.0094(14) -0.0021(12)
O7 0.0234(13) 0.0330(14) 0.0372(15) -0.0084(12) -0.0062(11) -0.0005(11)
O8 0.0287(15) 0.0528(18) 0.0520(18) -0.0052(15) -0.0100(13) -0.0029(13)
O9 0.0316(15) 0.0309(15) 0.0484(17) -0.0036(13) -0.0101(12) 0.0023(12)
O10 0.072(2) 0.0352(18) 0.067(2) -0.0079(16) -0.0397(19) 0.0060(16)
O11 0.0337(15) 0.0270(14) 0.0393(15) -0.0074(12) -0.0040(12) -0.0045(11)
O12 0.072(2) 0.0321(17) 0.074(2) -0.0040(16) -0.0298(19) -0.0116(16)
S1 0.0453(6) 0.0349(6) 0.0458(6) 0.0011(5) -0.0096(5) -0.0083(5)
S2 0.0255(5) 0.0434(6) 0.0465(6) -0.0039(5) -0.0090(4) -0.0041(4)
S3 0.0370(6) 0.0328(5) 0.0457(6) 0.0025(5) 0.0067(5) 0.0004(4)
S4 0.0402(6) 0.0480(7) 0.0538(7) -0.0160(5) -0.0063(5) 0.0028(5)
S5 0.0516(7) 0.0426(6) 0.0488(7) -0.0020(5) 0.0026(5) -0.0110(5)
S6 0.0500(7) 0.0451(6) 0.0401(6) -0.0052(5) -0.0125(5) -0.0051(5)
Ga1 0.0284(2) 0.0260(2) 0.0343(2) -0.00009(17) -0.00499(18) 0.00047(17)
Ga2 0.0277(2) 0.0288(2) 0.0345(2) -0.00492(18) -0.00576(18) -0.00194(17)

loop_
_atom_type_symbol
_atom_type_description
_atom_type_scat_dispersion_real
_atom_type_scat_dispersion_imag
_atom_type_scat_source
C C 0.0033 0.0016 'International Tables Vol C Tables 4.2.6.8 and 6.1.1.4'
H H 0.0000 0.0000 'International Tables Vol C Tables 4.2.6.8 and 6.1.1.4'
O O 0.0106 0.0060 'International Tables Vol C Tables 4.2.6.8 and 6.1.1.4'
S S 0.1246 0.1234 'International Tables Vol C Tables 4.2.6.8 and 6.1.1.4'
Ga Ga 0.2307 1.6083 'International Tables Vol C Tables 4.2.6.8 and 6.1.1.4'

loop_
_geom_angle_atom_site_label_1
_geom_angle_atom_site_label_2
_geom_angle_atom_site_label_3
_geom_angle
_geom_angle_site_symmetry_1
_geom_angle_site_symmetry_3
_geom_angle_publ_flag
C5 C1 C2 115.8(4) . . ?
C5 C1 S1 124.2(3) . . ?
C2 C1 S1 119.9(3) . . ?
O1 C2 C3 118.9(4) . . ?
O1 C2 C1 121.6(3) . . ?
C3 C2 C1 119.5(4) . . ?
O2 C3 C2 121.6(4) . . ?
O2 C3 C6 113.5(4) . . ?
C2 C3 C6 124.8(4) . . ?
C5 C4 O2 122.4(4) . . ?
C5 C4 H4 118.8 . . ?
O2 C4 H4 118.8 . . ?
C4 C5 C1 121.0(4) . . ?
C4 C5 H5 119.5 . . ?
C1 C5 H5 119.5 . . ?
C3 C6 H6A 109.5 . . ?
C3 C6 H6B 109.5 . . ?
H6A C6 H6B 109.5 . . ?
C3 C6 H6C 109.5 . . ?
H6A C6 H6C 109.5 . . ?
H6B C6 H6C 109.5 . . ?
C11 C7 C8 116.9(4) . . ?
C11 C7 S2 123.8(3) . . ?
C8 C7 S2 119.2(3) . . ?
O3 C8 C9 119.8(3) . . ?
O3 C8 C7 121.7(3) . . ?
C9 C8 C7 118.4(3) . . ?
O4 C9 C8 121.6(3) . . ?
O4 C9 C12 112.8(3) . . ?
C8 C9 C12 125.6(4) . . ?
C11 C10 O4 122.3(4) . . ?
C11 C10 H10 118.8 . . ?
O4 C10 H10 118.8 . . ?
C10 C11 C7 121.1(4) . . ?
C10 C11 H11 119.4 . . ?
C7 C11 H11 119.4 . . ?
C9 C12 H12A 109.5 . . ?
C9 C12 H12B 109.5 . . ?
H12A C12 H12B 109.5 . . ?
C9 C12 H12C 109.5 . . ?
H12A C12 H12C 109.5 . . ?
H12B C12 H12C 109.5 . . ?
C17 C13 C14 117.6(3) . . ?
C17 C13 S3 123.1(3) . . ?
C14 C13 S3 119.3(3) . . ?
O5 C14 C15 119.4(3) . . ?
O5 C14 C13 122.1(3) . . ?
C15 C14 C13 118.5(3) . . ?
O6 C15 C14 120.8(3) . . ?
O6 C15 C18 112.8(3) . . ?
C14 C15 C18 126.4(4) . . ?
C17 C16 O6 123.0(4) . . ?
C17 C16 H16 118.5 . . ?
O6 C16 H16 118.5 . . ?
C16 C17 C13 119.5(4) . . ?
C16 C17 H17 120.2 . . ?
C13 C17 H17 120.2 . . ?
C15 C18 H18A 109.5 . . ?
C15 C18 H18B 109.5 . . ?
H18A C18 H18B 109.5 . . ?
C15 C18 H18C 109.5 . . ?
H18A C18 H18C 109.5 . . ?
H18B C18 H18C 109.5 . . ?
C23 C19 C20 117.2(4) . . ?
C23 C19 S4 122.5(3) . . ?
C20 C19 S4 120.3(3) . . ?
O7 C20 C21 119.9(4) . . ?
O7 C20 C19 121.5(3) . . ?
C21 C20 C19 118.6(3) . . ?
O8 C21 C20 120.8(4) . . ?
O8 C21 C24 112.6(3) . . ?
C20 C21 C24 126.6(4) . . ?
O8 C22 C23 122.4(4) . . ?
O8 C22 H22 118.8 . . ?
C23 C22 H22 118.8 . . ?
C22 C23 C19 120.5(4) . . ?
C22 C23 H23 119.7 . . ?
C19 C23 H23 119.7 . . ?
C21 C24 H24A 109.5 . . ?
C21 C24 H24B 109.5 . . ?
H24A C24 H24B 109.5 . . ?
C21 C24 H24C 109.5 . . ?
H24A C24 H24C 109.5 . . ?
H24B C24 H24C 109.5 . . ?
C29 C25 C26 117.3(4) . . ?
C29 C25 S5 123.4(4) . . ?
C26 C25 S5 119.3(3) . . ?
O9 C26 C27 118.8(4) . . ?
O9 C26 C25 122.2(4) . . ?
C27 C26 C25 118.9(4) . . ?
O10 C27 C26 120.7(4) . . ?
O10 C27 C30 113.8(4) . . ?
C26 C27 C30 125.5(4) . . ?
O10 C28 C29 123.4(4) . . ?
O10 C28 H28 118.3 . . ?
C29 C28 H28 118.3 . . ?
C28 C29 C25 119.2(5) . . ?
C28 C29 H29 120.4 . . ?
C25 C29 H29 120.4 . . ?
C27 C30 H30A 109.5 . . ?
C27 C30 H30B 109.5 . . ?
H30A C30 H30B 109.5 . . ?
C27 C30 H30C 109.5 . . ?
H30A C30 H30C 109.5 . . ?
H30B C30 H30C 109.5 . . ?
C35 C31 C32 116.3(4) . . ?
C35 C31 S6 124.1(4) . . ?
C32 C31 S6 119.6(3) . . ?
O11 C32 C33 120.0(4) . . ?
O11 C32 C31 121.1(3) . . ?
C33 C32 C31 118.9(4) . . ?
O12 C33 C32 121.1(4) . . ?
O12 C33 C36 112.0(4) . . ?
C32 C33 C36 126.9(4) . . ?
O12 C34 C35 122.8(4) . . ?
O12 C34 H34 118.6 . . ?
C35 C34 H34 118.6 . . ?
C34 C35 C31 120.5(5) . . ?
C34 C35 H35 119.7 . . ?
C31 C35 H35 119.7 . . ?
C33 C36 H36A 109.5 . . ?
C33 C36 H36B 109.5 . . ?
H36A C36 H36B 109.5 . . ?
C33 C36 H36C 109.5 . . ?
H36A C36 H36C 109.5 . . ?
H36B C36 H36C 109.5 . . ?
C2 O1 Ga1 118.8(2) . . ?
C4 O2 C3 119.6(4) . . ?
C8 O3 Ga1 120.0(2) . . ?
C10 O4 C9 119.4(3) . . ?
C14 O5 Ga1 119.8(2) . . ?
C16 O6 C15 120.5(3) . . ?
C20 O7 Ga2 118.4(2) . . ?
C22 O8 C21 120.4(3) . . ?
C26 O9 Ga2 120.0(3) . . ?
C28 O10 C27 120.4(4) . . ?
C32 O11 Ga2 119.4(2) . . ?
C34 O12 C33 120.3(4) . . ?
C1 S1 Ga1 92.74(14) . . ?
C7 S2 Ga1 93.59(14) . . ?
C13 S3 Ga1 94.29(13) . . ?
C19 S4 Ga2 93.40(14) . . ?
C25 S5 Ga2 94.36(15) . . ?
C31 S6 Ga2 93.93(14) . . ?
O1 Ga1 O5 92.16(11) . . ?
O1 Ga1 O3 89.22(11) . . ?
O5 Ga1 O3 93.59(10) . . ?
O1 Ga1 S3 95.28(9) . . ?
O5 Ga1 S3 84.34(8) . . ?
O3 Ga1 S3 175.10(8) . . ?
O1 Ga1 S2 172.14(9) . . ?
O5 Ga1 S2 91.47(8) . . ?
O3 Ga1 S2 83.60(8) . . ?
S3 Ga1 S2 92.00(4) . . ?
O1 Ga1 S1 84.56(8) . . ?
O5 Ga1 S1 168.78(8) . . ?
O3 Ga1 S1 97.09(8) . . ?
S3 Ga1 S1 85.27(4) . . ?
S2 Ga1 S1 93.13(4) . . ?
O7 Ga2 O9 92.18(11) . . ?
O7 Ga2 O11 91.41(11) . . ?
O9 Ga2 O11 96.34(11) . . ?
O7 Ga2 S4 85.58(8) . . ?
O9 Ga2 S4 169.93(9) . . ?
O11 Ga2 S4 93.53(8) . . ?
O7 Ga2 S5 94.52(8) . . ?
O9 Ga2 S5 83.96(9) . . ?
O11 Ga2 S5 174.05(8) . . ?
S4 Ga2 S5 86.43(4) . . ?
O7 Ga2 S6 172.17(8) . . ?
O9 Ga2 S6 93.67(8) . . ?
O11 Ga2 S6 82.78(8) . . ?
S4 Ga2 S6 89.54(4) . . ?
S5 Ga2 S6 91.27(4) . . ?

loop_
_geom_bond_atom_site_label_1
_geom_bond_atom_site_label_2
_geom_bond_distance
_geom_bond_site_symmetry_2
_geom_bond_publ_flag
C1 C5 1.409(6) . ?
C1 C2 1.451(6) . ?
C1 S1 1.684(4) . ?
C2 O1 1.322(4) . ?
C2 C3 1.364(6) . ?
C3 O2 1.360(5) . ?
C3 C6 1.464(6) . ?
C4 C5 1.346(7) . ?
C4 O2 1.346(6) . ?
C4 H4 0.9500 . ?
C5 H5 0.9500 . ?
C6 H6A 0.9800 . ?
C6 H6B 0.9800 . ?
C6 H6C 0.9800 . ?
C7 C11 1.415(5) . ?
C7 C8 1.439(5) . ?
C7 S2 1.693(4) . ?
C8 O3 1.293(4) . ?
C8 C9 1.380(5) . ?
C9 O4 1.368(5) . ?
C9 C12 1.493(5) . ?
C10 C11 1.326(6) . ?
C10 O4 1.355(5) . ?
C10 H10 0.9500 . ?
C11 H11 0.9500 . ?
C12 H12A 0.9800 . ?
C12 H12B 0.9800 . ?
C12 H12C 0.9800 . ?
C13 C17 1.424(5) . ?
C13 C14 1.435(5) . ?
C13 S3 1.699(4) . ?
C14 O5 1.318(4) . ?
C14 C15 1.378(5) . ?
C15 O6 1.361(5) . ?
C15 C18 1.481(6) . ?
C16 C17 1.329(6) . ?
C16 O6 1.338(5) . ?
C16 H16 0.9500 . ?
C17 H17 0.9500 . ?
C18 H18A 0.9800 . ?
C18 H18B 0.9800 . ?
C18 H18C 0.9800 . ?
C19 C23 1.411(6) . ?
C19 C20 1.449(6) . ?
C19 S4 1.686(4) . ?
C20 O7 1.317(4) . ?
C20 C21 1.379(5) . ?
C21 O8 1.377(5) . ?
C21 C24 1.453(6) . ?
C22 O8 1.335(5) . ?
C22 C23 1.346(6) . ?
C22 H22 0.9500 . ?
C23 H23 0.9500 . ?
C24 H24A 0.9800 . ?
C24 H24B 0.9800 . ?
C24 H24C 0.9800 . ?
C25 C29 1.415(6) . ?
C25 C26 1.434(6) . ?
C25 S5 1.687(5) . ?
C26 O9 1.320(5) . ?
C26 C27 1.389(6) . ?
C27 O10 1.364(5) . ?
C27 C30 1.460(7) . ?
C28 O10 1.314(6) . ?
C28 C29 1.363(7) . ?
C28 H28 0.9500 . ?
C29 H29 0.9500 . ?
C30 H30A 0.9800 . ?
C30 H30B 0.9800 . ?
C30 H30C 0.9800 . ?
C31 C35 1.419(6) . ?
C31 C32 1.438(6) . ?
C31 S6 1.685(4) . ?
C32 O11 1.325(4) . ?
C32 C33 1.380(6) . ?
C33 O12 1.360(5) . ?
C33 C36 1.457(6) . ?
C34 O12 1.323(6) . ?
C34 C35 1.338(7) . ?
C34 H34 0.9500 . ?
C35 H35 0.9500 . ?
C36 H36A 0.9800 . ?
C36 H36B 0.9800 . ?
C36 H36C 0.9800 . ?
O1 Ga1 1.941(3) . ?
O3 Ga1 1.963(2) . ?
O5 Ga1 1.959(2) . ?
O7 Ga2 1.951(2) . ?
O9 Ga2 1.952(3) . ?
O11 Ga2 1.967(3) . ?
S1 Ga1 2.4822(11) . ?
S2 Ga1 2.4610(11) . ?
S3 Ga1 2.4594(11) . ?
S4 Ga2 2.4424(12) . ?
S5 Ga2 2.4730(12) . ?
S6 Ga2 2.4917(11) . ?

loop_
_geom_torsion_atom_site_label_1
_geom_torsion_atom_site_label_2
_geom_torsion_atom_site_label_3
_geom_torsion_atom_site_label_4
_geom_torsion
_geom_torsion_site_symmetry_1
_geom_torsion_site_symmetry_2
_geom_torsion_site_symmetry_3
_geom_torsion_site_symmetry_4
_geom_torsion_publ_flag
C5 C1 C2 O1 -177.9(4) . . . . ?
S1 C1 C2 O1 2.8(5) . . . . ?
C5 C1 C2 C3 3.5(5) . . . . ?
S1 C1 C2 C3 -175.8(3) . . . . ?
O1 C2 C3 O2 178.3(3) . . . . ?
C1 C2 C3 O2 -3.1(6) . . . . ?
O1 C2 C3 C6 -3.1(6) . . . . ?
C1 C2 C3 C6 175.5(4) . . . . ?
O2 C4 C5 C1 0.0(8) . . . . ?
C2 C1 C5 C4 -2.0(6) . . . . ?
S1 C1 C5 C4 177.3(4) . . . . ?
C11 C7 C8 O3 176.2(3) . . . . ?
S2 C7 C8 O3 -5.2(5) . . . . ?
C11 C7 C8 C9 -4.0(5) . . . . ?
S2 C7 C8 C9 174.5(3) . . . . ?
O3 C8 C9 O4 -177.6(3) . . . . ?
C7 C8 C9 O4 2.7(5) . . . . ?
O3 C8 C9 C12 2.9(6) . . . . ?
C7 C8 C9 C12 -176.8(3) . . . . ?
O4 C10 C11 C7 2.9(6) . . . . ?
C8 C7 C11 C10 1.4(6) . . . . ?
S2 C7 C11 C10 -177.1(3) . . . . ?
C17 C13 C14 O5 177.1(3) . . . . ?
S3 C13 C14 O5 -3.2(5) . . . . ?
C17 C13 C14 C15 -3.3(5) . . . . ?
S3 C13 C14 C15 176.4(3) . . . . ?
O5 C14 C15 O6 -178.9(3) . . . . ?
C13 C14 C15 O6 1.4(5) . . . . ?
O5 C14 C15 C18 2.5(6) . . . . ?
C13 C14 C15 C18 -177.2(3) . . . . ?
O6 C16 C17 C13 0.6(6) . . . . ?
C14 C13 C17 C16 2.4(6) . . . . ?
S3 C13 C17 C16 -177.4(3) . . . . ?
C23 C19 C20 O7 -179.1(3) . . . . ?
S4 C19 C20 O7 0.6(5) . . . . ?
C23 C19 C20 C21 0.5(5) . . . . ?
S4 C19 C20 C21 -179.9(3) . . . . ?
O7 C20 C21 O8 178.6(3) . . . . ?
C19 C20 C21 O8 -1.0(5) . . . . ?
O7 C20 C21 C24 -1.1(6) . . . . ?
C19 C20 C21 C24 179.3(4) . . . . ?
O8 C22 C23 C19 -0.4(7) . . . . ?
C20 C19 C23 C22 0.2(6) . . . . ?
S4 C19 C23 C22 -179.4(4) . . . . ?
C29 C25 C26 O9 -179.1(3) . . . . ?
S5 C25 C26 O9 0.8(5) . . . . ?
C29 C25 C26 C27 2.7(6) . . . . ?
S5 C25 C26 C27 -177.4(3) . . . . ?
O9 C26 C27 O10 179.7(3) . . . . ?
C25 C26 C27 O10 -2.0(6) . . . . ?
O9 C26 C27 C30 -3.0(6) . . . . ?
C25 C26 C27 C30 175.3(4) . . . . ?
O10 C28 C29 C25 1.7(7) . . . . ?
C26 C25 C29 C28 -2.5(6) . . . . ?
S5 C25 C29 C28 177.5(3) . . . . ?
C35 C31 C32 O11 -176.8(4) . . . . ?
S6 C31 C32 O11 2.6(5) . . . . ?
C35 C31 C32 C33 2.4(6) . . . . ?
S6 C31 C32 C33 -178.2(3) . . . . ?
O11 C32 C33 O12 176.7(3) . . . . ?
C31 C32 C33 O12 -2.5(6) . . . . ?
O11 C32 C33 C36 -2.0(6) . . . . ?
C31 C32 C33 C36 178.7(4) . . . . ?
O12 C34 C35 C31 -2.0(9) . . . . ?
C32 C31 C35 C34 -0.3(7) . . . . ?
S6 C31 C35 C34 -179.6(4) . . . . ?
C3 C2 O1 Ga1 -170.2(3) . . . . ?
C1 C2 O1 Ga1 11.2(5) . . . . ?
C5 C4 O2 C3 0.7(7) . . . . ?
C2 C3 O2 C4 0.9(6) . . . . ?
C6 C3 O2 C4 -177.8(4) . . . . ?
C9 C8 O3 Ga1 172.8(3) . . . . ?
C7 C8 O3 Ga1 -7.5(5) . . . . ?
C11 C10 O4 C9 -4.4(5) . . . . ?
C8 C9 O4 C10 1.5(5) . . . . ?
C12 C9 O4 C10 -179.0(3) . . . . ?
C15 C14 O5 Ga1 179.7(3) . . . . ?
C13 C14 O5 Ga1 -0.6(4) . . . . ?
C17 C16 O6 C15 -2.6(6) . . . . ?
C14 C15 O6 C16 1.5(5) . . . . ?
C18 C15 O6 C16 -179.7(3) . . . . ?
C21 C20 O7 Ga2 172.5(3) . . . . ?
C19 C20 O7 Ga2 -7.9(4) . . . . ?
C23 C22 O8 C21 -0.1(6) . . . . ?
C20 C21 O8 C22 0.8(6) . . . . ?
C24 C21 O8 C22 -179.5(4) . . . . ?
C27 C26 O9 Ga2 174.3(3) . . . . ?
C25 C26 O9 Ga2 -3.9(5) . . . . ?
C29 C28 O10 C27 -1.0(7) . . . . ?
C26 C27 O10 C28 1.1(6) . . . . ?
C30 C27 O10 C28 -176.5(4) . . . . ?
C33 C32 O11 Ga2 163.8(3) . . . . ?
C31 C32 O11 Ga2 -17.0(4) . . . . ?
C35 C34 O12 C33 2.0(9) . . . . ?
C32 C33 O12 C34 0.3(7) . . . . ?
C36 C33 O12 C34 179.2(5) . . . . ?
C5 C1 S1 Ga1 169.9(4) . . . . ?
C2 C1 S1 Ga1 -10.8(3) . . . . ?
C11 C7 S2 Ga1 -170.3(3) . . . . ?
C8 C7 S2 Ga1 11.2(3) . . . . ?
C17 C13 S3 Ga1 -176.1(3) . . . . ?
C14 C13 S3 Ga1 4.2(3) . . . . ?
C23 C19 S4 Ga2 -175.5(3) . . . . ?
C20 C19 S4 Ga2 4.9(3) . . . . ?
C29 C25 S5 Ga2 -178.4(3) . . . . ?
C26 C25 S5 Ga2 1.7(3) . . . . ?
C35 C31 S6 Ga2 -172.0(4) . . . . ?
C32 C31 S6 Ga2 8.7(3) . . . . ?
C2 O1 Ga1 O5 155.2(3) . . . . ?
C2 O1 Ga1 O3 -111.2(3) . . . . ?
C2 O1 Ga1 S3 70.7(3) . . . . ?
C2 O1 Ga1 S2 -87.2(7) . . . . ?
C2 O1 Ga1 S1 -14.0(3) . . . . ?
C14 O5 Ga1 O1 -92.5(3) . . . . ?
C14 O5 Ga1 O3 178.2(3) . . . . ?
C14 O5 Ga1 S3 2.6(2) . . . . ?
C14 O5 Ga1 S2 94.5(2) . . . . ?
C14 O5 Ga1 S1 -19.7(6) . . . . ?
C8 O3 Ga1 O1 -171.7(3) . . . . ?
C8 O3 Ga1 O5 -79.6(3) . . . . ?
C8 O3 Ga1 S3 -14.8(11) . . . . ?
C8 O3 Ga1 S2 11.5(2) . . . . ?
C8 O3 Ga1 S1 103.9(2) . . . . ?
C13 S3 Ga1 O1 88.36(15) . . . . ?
C13 S3 Ga1 O5 -3.30(15) . . . . ?
C13 S3 Ga1 O3 -68.5(9) . . . . ?
C13 S3 Ga1 S2 -94.58(13) . . . . ?
C13 S3 Ga1 S1 172.44(13) . . . . ?
C7 S2 Ga1 O1 -35.0(6) . . . . ?
C7 S2 Ga1 O5 82.62(15) . . . . ?
C7 S2 Ga1 O3 -10.82(15) . . . . ?
C7 S2 Ga1 S3 167.01(13) . . . . ?
C7 S2 Ga1 S1 -107.61(13) . . . . ?
C1 S1 Ga1 O1 11.98(15) . . . . ?
C1 S1 Ga1 O5 -61.5(4) . . . . ?
C1 S1 Ga1 O3 100.51(15) . . . . ?
C1 S1 Ga1 S3 -83.80(14) . . . . ?
C1 S1 Ga1 S2 -175.55(14) . . . . ?
C20 O7 Ga2 O9 -161.6(3) . . . . ?
C20 O7 Ga2 O11 102.0(3) . . . . ?
C20 O7 Ga2 S4 8.5(2) . . . . ?
C20 O7 Ga2 S5 -77.5(2) . . . . ?
C20 O7 Ga2 S6 60.1(7) . . . . ?
C26 O9 Ga2 O7 98.1(3) . . . . ?
C26 O9 Ga2 O11 -170.2(3) . . . . ?
C26 O9 Ga2 S4 21.3(7) . . . . ?
C26 O9 Ga2 S5 3.8(2) . . . . ?
C26 O9 Ga2 S6 -87.1(3) . . . . ?
C32 O11 Ga2 O7 -157.6(3) . . . . ?
C32 O11 Ga2 O9 110.0(3) . . . . ?
C32 O11 Ga2 S4 -72.0(2) . . . . ?
C32 O11 Ga2 S5 17.4(9) . . . . ?
C32 O11 Ga2 S6 17.1(2) . . . . ?
C19 S4 Ga2 O7 -6.45(16) . . . . ?
C19 S4 Ga2 O9 71.0(5) . . . . ?
C19 S4 Ga2 O11 -97.59(16) . . . . ?
C19 S4 Ga2 S5 88.37(14) . . . . ?
C19 S4 Ga2 S6 179.67(14) . . . . ?
C25 S5 Ga2 O7 -94.33(15) . . . . ?
C25 S5 Ga2 O9 -2.62(15) . . . . ?
C25 S5 Ga2 O11 90.6(8) . . . . ?
C25 S5 Ga2 S4 -179.60(14) . . . . ?
C25 S5 Ga2 S6 90.94(14) . . . . ?
C31 S6 Ga2 O7 30.1(6) . . . . ?
C31 S6 Ga2 O9 -108.18(16) . . . . ?
C31 S6 Ga2 O11 -12.25(16) . . . . ?
C31 S6 Ga2 S4 81.37(14) . . . . ?
C31 S6 Ga2 S5 167.78(14) . . . . ?
